data_7203473
loop_
_publ_author_name
'Billing, David G.'
'Lemmerer, Andreas'

_publ_section_title
;
 Synthesis and crystal structures of inorganic?organic hybrids
 incorporating an aromatic amine with a chiral functional group
;
_journal_issue 9
_journal_name_full CrystEngComm
_journal_page_first 686
_journal_paper_doi 10.1039/b606987h
_journal_volume 8
_journal_year 2006
_chemical_formula_moiety '3(C8 H12 N), Cl5 Pb, H2 O'
_chemical_formula_sum 'C24 H38 Cl5 N3 O Pb'
_chemical_formula_weight 769.01
_chemical_name_common tris((racemic)-beta-phenethylammonium)pentachloroplumbate(ii)
_chemical_name_systematic
;
tris((racemic)-\b-phenethylammonium)pentachloroplumbate(II)
;
_space_group_IT_number 15
_symmetry_cell_setting monoclinic
_symmetry_space_group_name_Hall '-C 2yc'
_symmetry_space_group_name_H-M 'C 1 2/c 1'
_atom_sites_solution_hydrogens geom
_atom_sites_solution_primary direct
_atom_sites_solution_secondary difmap
_audit_conform_dict_location ftp://ftp.iucr.org/pub/cif_core.dic
_audit_conform_dict_name cif_core.dic
_audit_conform_dict_version 2.3
_audit_creation_date 2006-04-04T10:06:59-00:00
_audit_creation_method 'WinGX routine CIF_UPDATE'
_cell_angle_alpha 90
_cell_angle_beta 92.684(4)
_cell_angle_gamma 90
_cell_formula_units_Z 8
_cell_length_a 28.826(5)
_cell_length_b 7.8120(13)
_cell_length_c 27.055(5)
_cell_measurement_reflns_used 966
_cell_measurement_temperature 173(2)
_cell_measurement_theta_max 28.136
_cell_measurement_theta_min 2.261
_cell_volume 6085.8(18)
_computing_cell_refinement 'Bruker SAINT+ (Bruker, 1999)'
_computing_data_collection 'Bruker SMART-NT (Bruker, 1998)'
_computing_data_reduction 'Bruker SAINT+ (Bruker, 1999)'
_computing_molecular_graphics
;
Ortep-3 for Windows (Farrugia, 1997) and DIAMOND (Brandenburg, 1999)
;
_computing_publication_material
;
WinGX publication routines (Farrugia, 1999) and PLATON (Spek, 2002)
;
_computing_structure_refinement 'SHELXL-97 (Sheldrick, 1997b)'
_computing_structure_solution 'SHELXS-97 (Sheldrick, 1997a)'
_diffrn_ambient_temperature 173(2)
_diffrn_measured_fraction_theta_full 0.996
_diffrn_measured_fraction_theta_max 0.996
_diffrn_measurement_device_type 'CCD area detector'
_diffrn_measurement_method 'phi and omega scans'
_diffrn_radiation_monochromator graphite
_diffrn_radiation_type MoK\a
_diffrn_radiation_wavelength 0.71073
_diffrn_reflns_av_R_equivalents 0.0552
_diffrn_reflns_av_unetI/netI 0.0499
_diffrn_reflns_limit_h_max 38
_diffrn_reflns_limit_h_min -30
_diffrn_reflns_limit_k_max 10
_diffrn_reflns_limit_k_min -10
_diffrn_reflns_limit_l_max 33
_diffrn_reflns_limit_l_min -35
_diffrn_reflns_number 20019
_diffrn_reflns_theta_full 28
_diffrn_reflns_theta_max 28
_diffrn_reflns_theta_min 1.51
_exptl_absorpt_coefficient_mu 6.005
_exptl_absorpt_correction_T_max 0.7339
_exptl_absorpt_correction_T_min 0.1802
_exptl_absorpt_correction_type integration
_exptl_absorpt_process_details 'Bruker XPREP (Bruker, 1999)'
_exptl_crystal_colour colourless
_exptl_crystal_density_diffrn 1.679
_exptl_crystal_density_method 'not measured'
_exptl_crystal_description plate
_exptl_crystal_F_000 3024
_exptl_crystal_size_max 0.39
_exptl_crystal_size_mid 0.31
_exptl_crystal_size_min 0.05
_refine_diff_density_max 0.995
_refine_diff_density_min -1.169
_refine_diff_density_rms 0.119
_refine_ls_extinction_method none
_refine_ls_goodness_of_fit_ref 1.055
_refine_ls_hydrogen_treatment constr
_refine_ls_matrix_type full
_refine_ls_number_parameters 271
_refine_ls_number_reflns 7326
_refine_ls_number_restraints 0
_refine_ls_restrained_S_all 1.055
_refine_ls_R_factor_all 0.0507
_refine_ls_R_factor_gt 0.0305
_refine_ls_shift/su_max 0.004
_refine_ls_shift/su_mean 0
_refine_ls_structure_factor_coef Fsqd
_refine_ls_weighting_details 'calc w=1/[\s^2^(Fo^2^)+(0.0146P)^2^+16.8143P] where P=(Fo^2^+2Fc^2^)/3'
_refine_ls_weighting_scheme calc
_refine_ls_wR_factor_gt 0.0605
_refine_ls_wR_factor_ref 0.0655
_reflns_number_gt 5436
_reflns_number_total 7326
_reflns_threshold_expression >2sigma(I)
_cod_data_source_file b606987h.txt
_cod_data_source_block 5
_cod_depositor_comments
;
The following automatic conversions were performed:
'_symmetry_cell_setting' value 'Monoclinic' changed to 'monoclinic'
according to '/home/saulius/struct/CIF-dictionaries/cif_core.dic'
dictionary named 'cif_core.dic' version 2.4.1 from 2010-06-29.

Automatic conversion script
Id: cif_fix_enum 1527 2010-12-29 10:47:43Z saulius 
;
_cod_original_cell_volume 6086.0(17)
_cod_original_sg_symbol_H-M C2/c
_cod_database_code 7203473

loop_
_symmetry_equiv_pos_as_xyz
'x, y, z'
'-x, y, -z+1/2'
'x+1/2, y+1/2, z'
'-x+1/2, y+1/2, -z+1/2'
'-x, -y, -z'
'x, -y, z-1/2'
'-x+1/2, -y+1/2, -z'
'x+1/2, -y+1/2, z-1/2'

loop_
_atom_site_label
_atom_site_type_symbol
_atom_site_fract_x
_atom_site_fract_y
_atom_site_fract_z
_atom_site_U_iso_or_equiv
_atom_site_adp_type
_atom_site_occupancy
_atom_site_symmetry_multiplicity
_atom_site_calc_flag
_atom_site_refinement_flags
_atom_site_disorder_assembly
_atom_site_disorder_group
C1 C 0.37838(9) 0.8078(3) 0.00867(10) 0.0235(9) Uani 1 1 d G . .
C2 C 0.41193(10) 0.8260(3) 0.04691(8) 0.0286(10) Uani 1 1 d G . .
H2 H 0.4152 0.7409 0.0719 0.034 Uiso 1 1 calc R . .
C3 C 0.44069(9) 0.9689(4) 0.04859(9) 0.0341(11) Uani 1 1 d G . .
H3 H 0.4636 0.9815 0.0747 0.041 Uiso 1 1 calc R . .
C4 C 0.43590(9) 1.0936(3) 0.01204(11) 0.0361(11) Uani 1 1 d G . .
H4 H 0.4556 1.1912 0.0132 0.043 Uiso 1 1 calc R . .
C5 C 0.40236(10) 1.0753(3) -0.02620(9) 0.0319(10) Uani 1 1 d G . .
H5 H 0.3991 1.1604 -0.0512 0.038 Uiso 1 1 calc R . .
C6 C 0.37360(9) 0.9324(4) -0.02789(9) 0.0276(9) Uani 1 1 d G . .
H6 H 0.3507 0.9199 -0.054 0.033 Uiso 1 1 calc R . .
C7 C 0.34625(15) 0.6567(6) 0.00395(16) 0.0283(10) Uani 1 1 d . . .
H7 H 0.3328 0.6553 -0.0308 0.034 Uiso 1 1 calc R . .
C8 C 0.36813(18) 0.4850(6) 0.01390(19) 0.0405(11) Uani 1 1 d . . .
H8A H 0.3445 0.3953 0.0095 0.061 Uiso 1 1 calc R . .
H8B H 0.3813 0.4817 0.0479 0.061 Uiso 1 1 calc R . .
H8C H 0.3928 0.4658 -0.0092 0.061 Uiso 1 1 calc R . .
C9 C 0.08892(8) 0.9673(4) 0.13801(9) 0.0271(10) Uani 1 1 d G . .
C10 C 0.06336(10) 1.1167(3) 0.13048(10) 0.0345(11) Uani 1 1 d G . .
H10 H 0.071 1.2162 0.1493 0.041 Uiso 1 1 calc R . .
C11 C 0.02657(10) 1.1204(3) 0.09541(11) 0.0390(12) Uani 1 1 d G . .
H11 H 0.0091 1.2225 0.0903 0.047 Uiso 1 1 calc R . .
C12 C 0.01534(9) 0.9748(4) 0.06786(10) 0.0360(12) Uani 1 1 d G . .
H12 H -0.0098 0.9773 0.0439 0.043 Uiso 1 1 calc R . .
C13 C 0.04089(10) 0.8254(3) 0.07539(10) 0.0339(11) Uani 1 1 d G . .
H13 H 0.0332 0.7259 0.0566 0.041 Uiso 1 1 calc R . .
C14 C 0.07769(9) 0.8216(3) 0.11046(10) 0.0312(10) Uani 1 1 d G . .
H14 H 0.0952 0.7195 0.1156 0.037 Uiso 1 1 calc R . .
C15 C 0.12700(17) 0.9517(7) 0.17796(17) 0.0388(12) Uani 1 1 d . . .
H15 H 0.1398 0.833 0.1762 0.047 Uiso 1 1 calc R . .
C16 C 0.1112(2) 0.9763(8) 0.22799(17) 0.0604(19) Uani 1 1 d . . .
H16A H 0.1376 0.9648 0.2519 0.091 Uiso 1 1 calc R . .
H16B H 0.0877 0.8899 0.2349 0.091 Uiso 1 1 calc R . .
H16C H 0.0977 1.0908 0.2308 0.091 Uiso 1 1 calc R . .
C17 C 0.09486(7) 0.5629(3) 0.32100(10) 0.0222(9) Uani 1 1 d G . .
C18 C 0.07339(9) 0.4049(3) 0.31394(10) 0.0296(10) Uani 1 1 d G . .
H18 H 0.0916 0.3045 0.311 0.036 Uiso 1 1 calc R . .
C19 C 0.02522(10) 0.3938(3) 0.31115(11) 0.0386(12) Uani 1 1 d G . .
H19 H 0.0105 0.2859 0.3063 0.046 Uiso 1 1 calc R . .
C20 C -0.00149(7) 0.5408(4) 0.31541(11) 0.0408(13) Uani 1 1 d G . .
H20 H -0.0344 0.5332 0.3135 0.049 Uiso 1 1 calc R . .
C21 C 0.01998(9) 0.6988(3) 0.32247(11) 0.0400(12) Uani 1 1 d G . .
H21 H 0.0017 0.7992 0.3254 0.048 Uiso 1 1 calc R . .
C22 C 0.06816(10) 0.7099(3) 0.32526(10) 0.0301(10) Uani 1 1 d G . .
H22 H 0.0828 0.8179 0.3301 0.036 Uiso 1 1 calc R . .
C23 C 0.14684(14) 0.5851(5) 0.32596(14) 0.0233(9) Uani 1 1 d . . .
H23 H 0.1549 0.6962 0.3101 0.028 Uiso 1 1 calc R . .
C24 C 0.16518(16) 0.5890(6) 0.37903(15) 0.0328(11) Uani 1 1 d . . .
H24A H 0.199 0.6028 0.3801 0.049 Uiso 1 1 calc R . .
H24B H 0.1573 0.4816 0.3953 0.049 Uiso 1 1 calc R . .
H24C H 0.1512 0.6852 0.3962 0.049 Uiso 1 1 calc R . .
N1 N 0.30672(11) 0.6818(4) 0.03758(12) 0.0225(7) Uani 1 1 d . . .
H1A H 0.2869 0.5914 0.0345 0.034 Uiso 1 1 calc R . .
H1B H 0.2913 0.7799 0.0291 0.034 Uiso 1 1 calc R . .
H1C H 0.3181 0.6894 0.0695 0.034 Uiso 1 1 calc R . .
N2 N 0.16515(12) 1.0722(5) 0.16722(12) 0.0258(8) Uani 1 1 d . . .
H2A H 0.1743 1.054 0.1359 0.039 Uiso 1 1 calc R . .
H2B H 0.1896 1.0545 0.1892 0.039 Uiso 1 1 calc R . .
H2C H 0.1549 1.1817 0.17 0.039 Uiso 1 1 calc R . .
N3 N 0.17129(12) 0.4433(4) 0.29970(12) 0.0229(7) Uani 1 1 d . . .
H3A H 0.2025 0.4592 0.3032 0.034 Uiso 1 1 calc R . .
H3B H 0.1623 0.4444 0.267 0.034 Uiso 1 1 calc R . .
H3C H 0.1637 0.3407 0.3131 0.034 Uiso 1 1 calc R . .
O1 O 0.23465(10) 0.4922(4) -0.01261(9) 0.0263(6) Uani 1 1 d . . .
H1D H 0.2283 0.4177 0.0129 0.032 Uiso 1 1 d R . .
H1E H 0.2473 0.4305 -0.038 0.032 Uiso 1 1 d R . .
Cl1 Cl 0.33660(4) 0.57086(14) 0.14872(3) 0.0254(2) Uani 1 1 d . . .
Cl2 Cl 0.14258(4) 0.47054(13) 0.18511(4) 0.0268(2) Uani 1 1 d . . .
Cl3 Cl 0.25036(4) 0.69756(13) 0.25835(3) 0.0252(2) Uani 1 1 d . . .
Cl4 Cl 0.22548(4) 0.78870(13) 0.11347(4) 0.0275(2) Uani 1 1 d . . .
Cl5 Cl 0.21850(4) 0.28183(14) 0.08319(3) 0.0272(2) Uani 1 1 d . . .
Pb1 Pb 0.239400(5) 0.50301(2) 0.166474(5) 0.01835(5) Uani 1 1 d . . .

loop_
_atom_site_aniso_label
_atom_site_aniso_U_11
_atom_site_aniso_U_22
_atom_site_aniso_U_33
_atom_site_aniso_U_23
_atom_site_aniso_U_13
_atom_site_aniso_U_12
C1 0.020(2) 0.026(2) 0.025(2) -0.0058(17) 0.0066(16) 0.0053(18)
C2 0.030(2) 0.032(3) 0.025(2) -0.0008(18) 0.0034(18) 0.006(2)
C3 0.033(2) 0.031(3) 0.037(2) -0.0087(19) -0.0059(19) 0.003(2)
C4 0.028(2) 0.025(3) 0.056(3) -0.005(2) 0.002(2) -0.003(2)
C5 0.030(3) 0.027(2) 0.039(3) 0.006(2) 0.002(2) 0.003(2)
C6 0.022(2) 0.029(2) 0.032(2) -0.0052(19) -0.0020(18) 0.0067(19)
C7 0.028(2) 0.026(2) 0.030(2) -0.0032(18) 0.0072(18) 0.0011(19)
C8 0.040(3) 0.026(3) 0.056(3) -0.005(2) 0.013(2) 0.005(2)
C9 0.021(2) 0.039(3) 0.0221(19) 0.0077(17) 0.0052(16) -0.0062(18)
C10 0.035(3) 0.032(3) 0.036(3) -0.005(2) -0.001(2) -0.007(2)
C11 0.034(3) 0.037(3) 0.045(3) 0.006(2) -0.006(2) 0.003(2)
C12 0.027(2) 0.054(3) 0.026(2) 0.000(2) -0.0057(17) -0.004(2)
C13 0.028(3) 0.044(3) 0.031(2) -0.010(2) 0.0046(19) -0.006(2)
C14 0.027(2) 0.034(3) 0.033(2) 0.003(2) 0.0063(19) 0.002(2)
C15 0.034(3) 0.045(3) 0.037(3) 0.006(2) -0.007(2) -0.011(2)
C16 0.049(3) 0.107(6) 0.024(2) 0.008(3) -0.004(2) -0.028(4)
C17 0.023(2) 0.025(2) 0.0185(19) 0.0039(16) 0.0015(16) 0.0024(18)
C18 0.024(2) 0.036(3) 0.029(2) -0.007(2) 0.0039(18) -0.005(2)
C19 0.027(3) 0.057(4) 0.031(2) -0.002(2) 0.000(2) -0.011(2)
C20 0.022(2) 0.072(4) 0.028(2) 0.004(2) -0.0018(18) 0.002(2)
C21 0.032(3) 0.054(3) 0.035(2) 0.007(2) 0.010(2) 0.018(2)
C22 0.032(2) 0.031(3) 0.028(2) 0.0067(19) 0.0100(18) 0.006(2)
C23 0.024(2) 0.019(2) 0.027(2) 0.0026(17) 0.0052(17) 0.0005(18)
C24 0.030(3) 0.037(3) 0.031(2) -0.004(2) -0.0053(19) -0.001(2)
N1 0.0214(18) 0.0191(18) 0.0270(17) -0.0003(14) 0.0003(14) 0.0005(14)
N2 0.0206(18) 0.0251(18) 0.0315(19) -0.0038(16) -0.0014(15) -0.0025(15)
N3 0.0190(17) 0.0238(18) 0.0264(17) 0.0019(14) 0.0054(14) -0.0003(14)
O1 0.0299(15) 0.0259(15) 0.0234(13) -0.0013(14) 0.0053(11) 0.0025(15)
Cl1 0.0245(5) 0.0279(5) 0.0237(5) 0.0004(4) -0.0001(4) 0.0031(4)
Cl2 0.0259(5) 0.0230(6) 0.0313(5) -0.0001(4) 0.0000(4) 0.0027(4)
Cl3 0.0275(5) 0.0256(5) 0.0226(5) -0.0030(4) 0.0015(4) -0.0063(4)
Cl4 0.0308(6) 0.0239(5) 0.0284(5) 0.0092(4) 0.0074(4) 0.0061(4)
Cl5 0.0361(6) 0.0254(5) 0.0202(5) -0.0008(4) 0.0028(4) 0.0051(5)
Pb1 0.02007(7) 0.01817(7) 0.01677(7) 0.00085(7) 0.00053(5) -0.00114(7)

loop_
_atom_type_symbol
_atom_type_description
_atom_type_scat_dispersion_real
_atom_type_scat_dispersion_imag
_atom_type_scat_source
C C 0.0033 0.0016 'International Tables Vol C Tables 4.2.6.8 and 6.1.1.4'
H H 0 0 'International Tables Vol C Tables 4.2.6.8 and 6.1.1.4'
N N 0.0061 0.0033 'International Tables Vol C Tables 4.2.6.8 and 6.1.1.4'
O O 0.0106 0.006 'International Tables Vol C Tables 4.2.6.8 and 6.1.1.4'
Cl Cl 0.1484 0.1585 'International Tables Vol C Tables 4.2.6.8 and 6.1.1.4'
Pb Pb -3.3944 10.1111 'International Tables Vol C Tables 4.2.6.8 and 6.1.1.4'

loop_
_exptl_crystal_face_index_h
_exptl_crystal_face_index_k
_exptl_crystal_face_index_l
_exptl_crystal_face_perp_dist
-1 0 0 0.025
1 0 0 0.025
0 0 -1 0.155
0 0 1 0.155
1 -2 0 0.19
-1 2 1 0.19
-5 6 7 0.18

loop_
_geom_angle_atom_site_label_1
_geom_angle_atom_site_label_2
_geom_angle_atom_site_label_3
_geom_angle
_geom_angle_site_symmetry_1
_geom_angle_site_symmetry_3
_geom_angle_publ_flag
C2 C1 C6 120 . . ?
C2 C1 C7 123.3(2) . . ?
C6 C1 C7 116.7(2) . . ?
C1 C2 C3 120 . . ?
C1 C2 H2 120 . . ?
C3 C2 H2 120 . . ?
C2 C3 C4 120 . . ?
C2 C3 H3 120 . . ?
C4 C3 H3 120 . . ?
C5 C4 C3 120 . . ?
C5 C4 H4 120 . . ?
C3 C4 H4 120 . . ?
C6 C5 C4 120 . . ?
C6 C5 H5 120 . . ?
C4 C5 H5 120 . . ?
C5 C6 C1 120 . . ?
C5 C6 H6 120 . . ?
C1 C6 H6 120 . . ?
C1 C7 C8 115.8(4) . . ?
C1 C7 N1 109.1(3) . . ?
C8 C7 N1 109.4(4) . . ?
C1 C7 H7 107.4 . . ?
C8 C7 H7 107.4 . . ?
N1 C7 H7 107.4 . . ?
C7 C8 H8A 109.5 . . ?
C7 C8 H8B 109.5 . . ?
H8A C8 H8B 109.5 . . ?
C7 C8 H8C 109.5 . . ?
H8A C8 H8C 109.5 . . ?
H8B C8 H8C 109.5 . . ?
C10 C9 C14 120 . . ?
C10 C9 C15 122.4(3) . . ?
C14 C9 C15 117.5(3) . . ?
C11 C10 C9 120 . . ?
C11 C10 H10 120 . . ?
C9 C10 H10 120 . . ?
C10 C11 C12 120 . . ?
C10 C11 H11 120 . . ?
C12 C11 H11 120 . . ?
C13 C12 C11 120 . . ?
C13 C12 H12 120 . . ?
C11 C12 H12 120 . . ?
C12 C13 C14 120 . . ?
C12 C13 H13 120 . . ?
C14 C13 H13 120 . . ?
C13 C14 C9 120 . . ?
C13 C14 H14 120 . . ?
C9 C14 H14 120 . . ?
C16 C15 N2 111.3(4) . . ?
C16 C15 C9 113.9(4) . . ?
N2 C15 C9 109.2(3) . . ?
C16 C15 H15 107.4 . . ?
N2 C15 H15 107.4 . . ?
C9 C15 H15 107.4 . . ?
C15 C16 H16A 109.5 . . ?
C15 C16 H16B 109.5 . . ?
H16A C16 H16B 109.5 . . ?
C15 C16 H16C 109.5 . . ?
H16A C16 H16C 109.5 . . ?
H16B C16 H16C 109.5 . . ?
C18 C17 C22 120 . . ?
C18 C17 C23 123.3(2) . . ?
C22 C17 C23 116.7(2) . . ?
C19 C18 C17 120 . . ?
C19 C18 H18 120 . . ?
C17 C18 H18 120 . . ?
C20 C19 C18 120 . . ?
C20 C19 H19 120 . . ?
C18 C19 H19 120 . . ?
C19 C20 C21 120 . . ?
C19 C20 H20 120 . . ?
C21 C20 H20 120 . . ?
C22 C21 C20 120 . . ?
C22 C21 H21 120 . . ?
C20 C21 H21 120 . . ?
C21 C22 C17 120 . . ?
C21 C22 H22 120 . . ?
C17 C22 H22 120 . . ?
C24 C23 C17 112.9(3) . . ?
C24 C23 N3 108.2(3) . . ?
C17 C23 N3 111.0(3) . . ?
C24 C23 H23 108.2 . . ?
C17 C23 H23 108.2 . . ?
N3 C23 H23 108.2 . . ?
C23 C24 H24A 109.5 . . ?
C23 C24 H24B 109.5 . . ?
H24A C24 H24B 109.5 . . ?
C23 C24 H24C 109.5 . . ?
H24A C24 H24C 109.5 . . ?
H24B C24 H24C 109.5 . . ?
C7 N1 H1A 109.5 . . ?
C7 N1 H1B 109.5 . . ?
H1A N1 H1B 109.5 . . ?
C7 N1 H1C 109.5 . . ?
H1A N1 H1C 109.5 . . ?
H1B N1 H1C 109.5 . . ?
C15 N2 H2A 109.5 . . ?
C15 N2 H2B 109.5 . . ?
H2A N2 H2B 109.5 . . ?
C15 N2 H2C 109.5 . . ?
H2A N2 H2C 109.5 . . ?
H2B N2 H2C 109.5 . . ?
C23 N3 H3A 109.5 . . ?
C23 N3 H3B 109.5 . . ?
H3A N3 H3B 109.5 . . ?
C23 N3 H3C 109.5 . . ?
H3A N3 H3C 109.5 . . ?
H3B N3 H3C 109.5 . . ?
H1D O1 H1E 108.8 . . ?
Pb1 Cl3 Pb1 161.92(4) . 4 ?
Cl4 Pb1 Cl2 92.60(3) . . ?
Cl4 Pb1 Cl5 93.47(3) . . ?
Cl2 Pb1 Cl5 85.12(3) . . ?
Cl4 Pb1 Cl1 83.17(3) . . ?
Cl2 Pb1 Cl1 174.57(3) . . ?
Cl5 Pb1 Cl1 98.49(3) . . ?
Cl4 Pb1 Cl3 91.70(3) . . ?
Cl2 Pb1 Cl3 87.92(3) . . ?
Cl5 Pb1 Cl3 171.51(3) . . ?
Cl1 Pb1 Cl3 88.80(3) . . ?
Cl4 Pb1 Cl3 171.55(3) . 4_545 ?
Cl2 Pb1 Cl3 83.21(3) . 4_545 ?
Cl5 Pb1 Cl3 93.48(3) . 4_545 ?
Cl1 Pb1 Cl3 100.55(3) . 4_545 ?
Cl3 Pb1 Cl3 80.844(14) . 4_545 ?

loop_
_geom_bond_atom_site_label_1
_geom_bond_atom_site_label_2
_geom_bond_distance
_geom_bond_site_symmetry_2
_geom_bond_publ_flag
C1 C2 1.39 . ?
C1 C6 1.39 . ?
C1 C7 1.502(5) . ?
C2 C3 1.39 . ?
C2 H2 0.95 . ?
C3 C4 1.39 . ?
C3 H3 0.95 . ?
C4 C5 1.39 . ?
C4 H4 0.95 . ?
C5 C6 1.39 . ?
C5 H5 0.95 . ?
C6 H6 0.95 . ?
C7 C8 1.502(6) . ?
C7 N1 1.504(5) . ?
C7 H7 1 . ?
C8 H8A 0.98 . ?
C8 H8B 0.98 . ?
C8 H8C 0.98 . ?
C9 C10 1.39 . ?
C9 C14 1.39 . ?
C9 C15 1.509(5) . ?
C10 C11 1.39 . ?
C10 H10 0.95 . ?
C11 C12 1.39 . ?
C11 H11 0.95 . ?
C12 C13 1.39 . ?
C12 H12 0.95 . ?
C13 C14 1.39 . ?
C13 H13 0.95 . ?
C14 H14 0.95 . ?
C15 C16 1.461(7) . ?
C15 N2 1.486(6) . ?
C15 H15 1 . ?
C16 H16A 0.98 . ?
C16 H16B 0.98 . ?
C16 H16C 0.98 . ?
C17 C18 1.39 . ?
C17 C22 1.39 . ?
C17 C23 1.508(4) . ?
C18 C19 1.39 . ?
C18 H18 0.95 . ?
C19 C20 1.39 . ?
C19 H19 0.95 . ?
C20 C21 1.39 . ?
C20 H20 0.95 . ?
C21 C22 1.39 . ?
C21 H21 0.95 . ?
C22 H22 0.95 . ?
C23 C24 1.507(5) . ?
C23 N3 1.508(5) . ?
C23 H23 1 . ?
C24 H24A 0.98 . ?
C24 H24B 0.98 . ?
C24 H24C 0.98 . ?
N1 H1A 0.91 . ?
N1 H1B 0.91 . ?
N1 H1C 0.91 . ?
N2 H2A 0.91 . ?
N2 H2B 0.91 . ?
N2 H2C 0.91 . ?
N3 H3A 0.91 . ?
N3 H3B 0.91 . ?
N3 H3C 0.91 . ?
O1 H1D 0.9281 . ?
O1 H1E 0.9267 . ?
Cl1 Pb1 2.9135(11) . ?
Cl2 Pb1 2.8704(12) . ?
Cl3 Pb1 2.9180(10) . ?
Cl3 Pb1 3.1404(10) 4 ?
Cl4 Pb1 2.6730(10) . ?
Cl5 Pb1 2.8807(10) . ?
Pb1 Cl3 3.1404(10) 4_545 ?

loop_
_geom_hbond_atom_site_label_D
_geom_hbond_atom_site_label_H
_geom_hbond_atom_site_label_A
_geom_hbond_distance_DH
_geom_hbond_distance_HA
_geom_hbond_distance_DA
_geom_hbond_angle_DHA
_geom_hbond_site_symmetry_A
N1 H1A O1 0.91 2.08 2.844(4) 141.3 .
N1 H1B O1 0.91 1.97 2.879(4) 172.7 7_565
N1 H1C Cl1 0.91 2.37 3.208(3) 152.5 .
N2 H2A Cl4 0.91 2.63 3.206(4) 121.9 .
N2 H2A Cl5 0.91 2.64 3.247(4) 124.4 1_565
N2 H2B Cl3 0.91 2.46 3.238(3) 144.2 4
N2 H2C Cl2 0.91 2.32 3.221(4) 168.9 1_565
N3 H3A Cl3 0.91 2.64 3.260(4) 125.7 .
N3 H3B Cl2 0.91 2.27 3.178(3) 175 .
N3 H3C Cl1 0.91 2.35 3.239(4) 166.4 4_545
O1 H1D Cl5 0.93 2.21 3.123(3) 168.6 .
O1 H1E Cl5 0.93 2.31 3.209(3) 163.3 7

loop_
_geom_torsion_atom_site_label_1
_geom_torsion_atom_site_label_2
_geom_torsion_atom_site_label_3
_geom_torsion_atom_site_label_4
_geom_torsion
_geom_torsion_site_symmetry_1
_geom_torsion_site_symmetry_2
_geom_torsion_site_symmetry_3
_geom_torsion_site_symmetry_4
_geom_torsion_publ_flag
C6 C1 C2 C3 0 . . . . ?
C7 C1 C2 C3 179.5(3) . . . . ?
C1 C2 C3 C4 0 . . . . ?
C2 C3 C4 C5 0 . . . . ?
C3 C4 C5 C6 0 . . . . ?
C4 C5 C6 C1 0 . . . . ?
C2 C1 C6 C5 0 . . . . ?
C7 C1 C6 C5 -179.5(3) . . . . ?
C2 C1 C7 C8 -42.8(5) . . . . ?
C6 C1 C7 C8 136.6(3) . . . . ?
C2 C1 C7 N1 81.0(4) . . . . ?
C6 C1 C7 N1 -99.5(3) . . . . ?
C14 C9 C10 C11 0 . . . . ?
C15 C9 C10 C11 -175.6(3) . . . . ?
C9 C10 C11 C12 0 . . . . ?
C10 C11 C12 C13 0 . . . . ?
C11 C12 C13 C14 0 . . . . ?
C12 C13 C14 C9 0 . . . . ?
C10 C9 C14 C13 0 . . . . ?
C15 C9 C14 C13 175.8(3) . . . . ?
C10 C9 C15 C16 60.7(5) . . . . ?
C14 C9 C15 C16 -115.0(4) . . . . ?
C10 C9 C15 N2 -64.4(5) . . . . ?
C14 C9 C15 N2 119.9(3) . . . . ?
C22 C17 C18 C19 0 . . . . ?
C23 C17 C18 C19 178.1(3) . . . . ?
C17 C18 C19 C20 0 . . . . ?
C18 C19 C20 C21 0 . . . . ?
C19 C20 C21 C22 0 . . . . ?
C20 C21 C22 C17 0 . . . . ?
C18 C17 C22 C21 0 . . . . ?
C23 C17 C22 C21 -178.2(3) . . . . ?
C18 C17 C23 C24 -95.1(4) . . . . ?
C22 C17 C23 C24 83.0(4) . . . . ?
C18 C17 C23 N3 26.6(4) . . . . ?
C22 C17 C23 N3 -155.3(2) . . . . ?
Pb1 Cl3 Pb1 Cl4 -6.83(13) 4 . . . ?
Pb1 Cl3 Pb1 Cl2 -99.37(13) 4 . . . ?
Pb1 Cl3 Pb1 Cl1 76.29(13) 4 . . . ?
Pb1 Cl3 Pb1 Cl3 177.18(15) 4 . . 4_545 ?
